data_4037903
loop_
_publ_author_name
'Jesin, Irfana'
'Mercy, A. Antony Haritha'
'S, Ravindra'
'Kataria, Ramesh'
'Nandi, Ganesh Chandra'

_publ_section_title
;
 A mild and metal-free protocol towards the synthesis of triarylmethanes
 by reactions of (hetero)arylboronic acids and ortho-hydroxyarylaldehydes.
;
_journal_name_full 'The Journal of organic chemistry'
_journal_paper_doi 10.1021/acs.joc.9b02807
_journal_year 2020
_chemical_compound_source Synthesize
_chemical_formula_moiety 'C25 H28 O'
_chemical_formula_sum 'C25 H28 O'
_chemical_formula_weight 344.47
_space_group_crystal_system triclinic
_space_group_IT_number 2
_space_group_name_Hall '-P 1'
_space_group_name_H-M_alt 'P -1'
_atom_sites_solution_hydrogens geom
_atom_sites_solution_primary dual
_audit_creation_date 2019-07-29
_audit_creation_method
;
Olex2 1.2-ac3
(compiled 2017.02.24 svn.r3390 for Rigaku Oxford Diffraction, GUI svn.r5318)
;
_cell_angle_alpha 82.501(6)
_cell_angle_beta 89.134(6)
_cell_angle_gamma 82.478(6)
_cell_formula_units_Z 2
_cell_length_a 7.6901(6)
_cell_length_b 8.9590(6)
_cell_length_c 15.0201(11)
_cell_measurement_reflns_used 3667
_cell_measurement_temperature 293(2)
_cell_measurement_theta_max 24.6200
_cell_measurement_theta_min 3.2900
_cell_volume 1017.14(13)
_computing_cell_refinement 'CrysAlisPro 1.171.39.46 (Rigaku OD, 2018)'
_computing_data_collection 'CrysAlisPro 1.171.39.46 (Rigaku OD, 2018)'
_computing_data_reduction 'CrysAlisPro 1.171.39.46 (Rigaku OD, 2018)'
_computing_molecular_graphics 'Olex2 (Dolomanov et al., 2009)'
_computing_publication_material 'Olex2 (Dolomanov et al., 2009)'
_computing_structure_refinement 'ShelXL (Sheldrick, 2015)'
_computing_structure_solution 'ShelXT (Sheldrick, 2015)'
_diffrn_ambient_temperature 293(2)
_diffrn_detector 'CCD plate'
_diffrn_detector_type HyPix3000
_diffrn_measured_fraction_theta_full 0.995
_diffrn_measured_fraction_theta_max 0.930
_diffrn_measurement_details
;
List of Runs (angles in degrees, time in seconds):

  # Type    Start    End  Width  t~exp~   \w     \q     \k     \f   Frames
--------------------------------------------------------------------------
  1  \w    -58.00 -33.00   0.50   20.91    --   -9.79 132.00  81.00   50
  2  \w    -62.00 -37.00   0.50   20.91    --   -9.79 138.00-103.00   50
  3  \w     14.00  39.00   0.50   20.91    --   10.07-138.00-164.00   50
  4  \w     11.00  36.00   0.50   20.91    --   10.07-132.00  11.00   50
  5  \w     -6.00  30.00   0.50   20.91    --   -9.79  38.00 120.00   72
  6  \w    -18.00  61.00   0.50   20.91    --   -9.79  19.00   0.00  158
  7  \w    -58.00  -6.00   0.50   20.91    --   -9.79 -57.00-180.00  104
  8  \w    -67.00   7.00   0.50   20.91    --   -9.79 -57.00   0.00  148
  9  \w     17.00  57.00   0.50   20.91    --   10.07-125.00  30.00   80
 10  \w    -19.00  38.00   0.50   20.91    --   10.07 -99.00 -60.00  114
 11  \w      3.00  57.00   0.50   20.91    --   10.07-125.00-150.00  108
 12  \w      4.00  33.00   0.50   20.91    --   10.07  19.00 -90.00   58
 13  \w    -36.00   0.00   0.50   20.91    --   10.07 122.00  68.67   72
 14  \w     47.00  80.00   0.50   20.91    --   10.07  19.00 -90.00   66
 15  \w      1.00  66.00   0.50   20.91    --   10.07  38.00-180.00  130
 16  \w    -28.00   1.00   0.50   20.91    --   10.07 121.00-137.57   58
 17  \w     44.00  79.00   0.50   20.91    --   10.07  19.00 120.00   70
 18  \w      2.00  27.00   0.50   20.91    --   10.07  19.00 120.00   50
;
_diffrn_measurement_device 'four-circle diffractometer'
_diffrn_measurement_device_type 'SuperNova, Single source at offset/far, HyPix3000'
_diffrn_measurement_method '\w scans'
_diffrn_orient_matrix_type 'CrysAlisPro convention (1999,Acta A55,543-557)'
_diffrn_orient_matrix_UB_11 0.0640503000
_diffrn_orient_matrix_UB_12 0.0170904000
_diffrn_orient_matrix_UB_13 -0.0329154000
_diffrn_orient_matrix_UB_21 -0.0619563000
_diffrn_orient_matrix_UB_22 -0.0005606000
_diffrn_orient_matrix_UB_23 -0.0344230000
_diffrn_orient_matrix_UB_31 -0.0267325000
_diffrn_orient_matrix_UB_32 0.0787024000
_diffrn_orient_matrix_UB_33 0.0005825000
_diffrn_radiation_monochromator mirror
_diffrn_radiation_probe x-ray
_diffrn_radiation_type MoK\a
_diffrn_radiation_wavelength 0.71073
_diffrn_reflns_av_R_equivalents 0.0874
_diffrn_reflns_av_unetI/netI 0.0898
_diffrn_reflns_Laue_measured_fraction_full 0.995
_diffrn_reflns_Laue_measured_fraction_max 0.930
_diffrn_reflns_limit_h_max 9
_diffrn_reflns_limit_h_min -9
_diffrn_reflns_limit_k_max 11
_diffrn_reflns_limit_k_min -11
_diffrn_reflns_limit_l_max 18
_diffrn_reflns_limit_l_min -18
_diffrn_reflns_number 13978
_diffrn_reflns_point_group_measured_fraction_full 0.995
_diffrn_reflns_point_group_measured_fraction_max 0.930
_diffrn_reflns_theta_full 25.242
_diffrn_reflns_theta_max 27.418
_diffrn_reflns_theta_min 3.299
_diffrn_source 'micro-focus sealed X-ray tube'
_diffrn_source_type 'SuperNova (Mo) X-ray Source'
_exptl_absorpt_coefficient_mu 0.066
_exptl_absorpt_correction_T_max 1.00000
_exptl_absorpt_correction_T_min 0.90365
_exptl_absorpt_correction_type multi-scan
_exptl_absorpt_process_details
;
CrysAlisPro 1.171.39.46 (Rigaku Oxford Diffraction, 2018)
Empirical absorption correction using spherical harmonics,
 implemented in SCALE3 ABSPACK scaling algorithm.
;
_exptl_crystal_colour colorless
_exptl_crystal_density_diffrn 1.125
_exptl_crystal_description neddle
_exptl_crystal_F_000 372
_exptl_crystal_size_max 0.17
_exptl_crystal_size_mid 0.11
_exptl_crystal_size_min 0.09
_refine_diff_density_max 0.221
_refine_diff_density_min -0.206
_refine_diff_density_rms 0.048
_refine_ls_extinction_method none
_refine_ls_goodness_of_fit_ref 1.000
_refine_ls_hydrogen_treatment constr
_refine_ls_matrix_type full
_refine_ls_number_parameters 242
_refine_ls_number_reflns 4303
_refine_ls_number_restraints 0
_refine_ls_restrained_S_all 1.000
_refine_ls_R_factor_all 0.1358
_refine_ls_R_factor_gt 0.0685
_refine_ls_shift/su_max 0.000
_refine_ls_shift/su_mean 0.000
_refine_ls_structure_factor_coef Fsqd
_refine_ls_weighting_details 'w=1/[\s^2^(Fo^2^)+(0.1020P)^2^] where P=(Fo^2^+2Fc^2^)/3'
_refine_ls_weighting_scheme calc
_refine_ls_wR_factor_gt 0.1720
_refine_ls_wR_factor_ref 0.2100
_reflns_Friedel_coverage 0.000
_reflns_number_gt 2148
_reflns_number_total 4303
_reflns_threshold_expression 'I > 2\s(I)'
_cod_data_source_file jo9b02807_si_002.cif
_cod_data_source_block rk-apr-5p
_cod_database_code 4037903
_shelx_shelxl_version_number 2017/1
_chemical_oxdiff_formula 'C H O'
_shelx_space_group_comment
;
The symmetry employed for this shelxl refinement is uniquely defined
by the following loop, which should always be used as a source of
symmetry information in preference to the above space-group names.
They are only intended as comments.
;
_diffrn_oxdiff_ac3_digest_frames
;
015b90d9fb6ed053a4aff98b61929408a400025806e
;
_reflns_odcompleteness_completeness 99.28
_reflns_odcompleteness_iscentric 1
_reflns_odcompleteness_theta 26.32
_olex2_refinement_description
;
1. Fixed Uiso
 At 1.2 times of:
  All C(H) groups
 At 1.5 times of:
  All C(H,H,H) groups, All O(H) groups
2.a Ternary CH refined with riding coordinates:
 C005(H005)
2.b Aromatic/amide H refined with riding coordinates:
 C007(H007), C00A(H00A), C00B(H00B), C00D(H00D), C00H(H00H), C00I(H00I),
 C00J(H00J), C00K(H00K)
2.c Idealised Me refined as rotating group:
 C00L(H00C,H00E,H00F), C00M(H00G,H00L,H00M), C00N(H00N,H00O,H00P), C00O(H00Q,
 H00R,H00S), C00P(H00T,H00U,H00V), C00Q(H00W,H00X,H00Y)
2.d Idealised tetrahedral OH refined as rotating group:
 O001(H001)
;
_olex2_submission_special_instructions 'No special instructions were received'
_oxdiff_exptl_absorpt_empirical_details
;
Empirical correction (ABSPACK) includes:
- Absorption correction using spherical harmonics
- Frame scaling
;
_oxdiff_exptl_absorpt_empirical_full_max 1.466
_oxdiff_exptl_absorpt_empirical_full_min 0.748

loop_
_space_group_symop_operation_xyz
'x, y, z'
'-x, -y, -z'

loop_
_atom_site_label
_atom_site_type_symbol
_atom_site_fract_x
_atom_site_fract_y
_atom_site_fract_z
_atom_site_U_iso_or_equiv
_atom_site_adp_type
_atom_site_occupancy
_atom_site_site_symmetry_order
_atom_site_calc_flag
_atom_site_refinement_flags_posn
O1 O 0.0845(2) 0.5359(2) 0.33531(13) 0.0819(6) Uani 1 1 d .
H001 H -0.012756 0.510417 0.346820 0.123 Uiso 1 1 calc GR
C6 C 0.2835(3) 0.5625(2) 0.21538(15) 0.0444(6) Uani 1 1 d .
C17 C 0.5365(3) 0.5295(2) 0.32658(14) 0.0425(6) Uani 1 1 d .
C18 C 0.6218(3) 0.5765(2) 0.39818(15) 0.0458(6) Uani 1 1 d .
C7 C 0.3958(3) 0.6405(2) 0.27293(14) 0.0443(6) Uani 1 1 d .
H005 H 0.316402 0.683650 0.317350 0.053 Uiso 1 1 calc R
C8 C 0.4676(3) 0.7751(2) 0.21778(14) 0.0449(6) Uani 1 1 d .
C19 C 0.7441(3) 0.4724(3) 0.44707(15) 0.0496(6) Uani 1 1 d .
H007 H 0.800083 0.503290 0.494640 0.060 Uiso 1 1 calc R
C20 C 0.7878(3) 0.3245(3) 0.42913(16) 0.0513(6) Uani 1 1 d .
C13 C 0.3685(3) 0.9184(3) 0.20644(16) 0.0506(6) Uani 1 1 d .
C22 C 0.5791(3) 0.3811(2) 0.30920(16) 0.0484(6) Uani 1 1 d .
H00A H 0.522076 0.349443 0.262213 0.058 Uiso 1 1 calc R
C5 C 0.3275(3) 0.5381(2) 0.12802(16) 0.0534(6) Uani 1 1 d .
H00B H 0.427395 0.573911 0.102388 0.064 Uiso 1 1 calc R
C21 C 0.7030(3) 0.2770(2) 0.35850(16) 0.0508(6) Uani 1 1 d .
C9 C 0.6290(3) 0.7573(2) 0.17567(15) 0.0479(6) Uani 1 1 d .
H00D H 0.695499 0.662063 0.183626 0.057 Uiso 1 1 calc R
C11 C 0.5980(3) 1.0177(3) 0.11191(16) 0.0542(6) Uani 1 1 d .
C10 C 0.6967(3) 0.8742(3) 0.12226(15) 0.0506(6) Uani 1 1 d .
C1 C 0.1312(3) 0.5093(3) 0.24963(16) 0.0518(6) Uani 1 1 d .
C12 C 0.4382(3) 1.0350(3) 0.15402(17) 0.0569(7) Uani 1 1 d .
H00H H 0.372891 1.130746 0.146896 0.068 Uiso 1 1 calc R
C2 C 0.0305(3) 0.4339(3) 0.20007(19) 0.0609(7) Uani 1 1 d .
H00I H -0.070463 0.398896 0.224935 0.073 Uiso 1 1 calc R
C3 C 0.0784(3) 0.4102(3) 0.11426(19) 0.0616(7) Uani 1 1 d .
H00J H 0.010316 0.359200 0.080822 0.074 Uiso 1 1 calc R
C4 C 0.2277(3) 0.4623(3) 0.07807(17) 0.0600(7) Uani 1 1 d .
H00K H 0.261341 0.446430 0.019954 0.072 Uiso 1 1 calc R
C23 C 0.5835(3) 0.7342(3) 0.42420(17) 0.0627(7) Uani 1 1 d .
H00C H 0.634539 0.804179 0.380844 0.094 Uiso 1 1 calc GR
H00E H 0.632744 0.735894 0.482362 0.094 Uiso 1 1 calc GR
H00F H 0.458945 0.762922 0.425999 0.094 Uiso 1 1 calc GR
C16 C 0.8709(3) 0.8454(3) 0.07613(18) 0.0697(8) Uani 1 1 d .
H00G H 0.921850 0.742215 0.093652 0.104 Uiso 1 1 calc GR
H00L H 0.947879 0.912982 0.093106 0.104 Uiso 1 1 calc GR
H00M H 0.853891 0.862505 0.012243 0.104 Uiso 1 1 calc GR
C24 C 0.9238(4) 0.2181(3) 0.48592(19) 0.0775(8) Uani 1 1 d .
H00N H 1.022233 0.188387 0.449183 0.116 Uiso 1 1 calc GR
H00O H 0.873455 0.129551 0.511418 0.116 Uiso 1 1 calc GR
H00P H 0.961928 0.268605 0.533244 0.116 Uiso 1 1 calc GR
C15 C 0.6642(4) 1.1517(3) 0.05582(19) 0.0768(8) Uani 1 1 d .
H00Q H 0.775036 1.167592 0.079047 0.115 Uiso 1 1 calc GR
H00R H 0.581165 1.240995 0.058110 0.115 Uiso 1 1 calc GR
H00S H 0.678468 1.131551 -0.005270 0.115 Uiso 1 1 calc GR
C14 C 0.1931(3) 0.9506(3) 0.25114(19) 0.0760(8) Uani 1 1 d .
H00T H 0.118936 0.877501 0.238653 0.114 Uiso 1 1 calc GR
H00U H 0.139164 1.050768 0.228373 0.114 Uiso 1 1 calc GR
H00V H 0.209488 0.943844 0.314838 0.114 Uiso 1 1 calc GR
C25 C 0.7399(4) 0.1169(3) 0.3359(2) 0.0807(9) Uani 1 1 d .
H00W H 0.862375 0.094160 0.322878 0.121 Uiso 1 1 calc GR
H00X H 0.671815 0.107152 0.284448 0.121 Uiso 1 1 calc GR
H00Y H 0.709051 0.047472 0.386065 0.121 Uiso 1 1 calc GR

loop_
_atom_site_aniso_label
_atom_site_aniso_U_11
_atom_site_aniso_U_22
_atom_site_aniso_U_33
_atom_site_aniso_U_23
_atom_site_aniso_U_13
_atom_site_aniso_U_12
O1 0.0631(13) 0.1255(17) 0.0660(13) -0.0179(11) 0.0184(10) -0.0423(11)
C6 0.0365(13) 0.0445(13) 0.0488(15) 0.0049(10) -0.0017(11) -0.0038(10)
C17 0.0377(12) 0.0458(14) 0.0429(14) 0.0008(10) 0.0049(10) -0.0087(10)
C18 0.0407(13) 0.0483(14) 0.0484(14) 0.0001(11) 0.0034(11) -0.0130(10)
C7 0.0416(13) 0.0441(13) 0.0460(14) -0.0011(10) 0.0059(11) -0.0068(10)
C8 0.0437(13) 0.0430(14) 0.0474(14) -0.0013(10) 0.0003(11) -0.0076(10)
C19 0.0455(14) 0.0546(16) 0.0503(15) -0.0014(11) -0.0015(11) -0.0176(11)
C20 0.0422(13) 0.0541(16) 0.0547(16) 0.0062(12) 0.0009(12) -0.0081(11)
C13 0.0446(14) 0.0455(15) 0.0599(16) -0.0052(11) 0.0010(12) -0.0010(11)
C22 0.0443(14) 0.0465(15) 0.0547(15) -0.0034(11) -0.0018(11) -0.0095(11)
C5 0.0500(15) 0.0565(15) 0.0517(16) 0.0007(12) 0.0033(12) -0.0081(12)
C21 0.0453(14) 0.0473(15) 0.0578(16) 0.0004(12) 0.0023(12) -0.0066(11)
C9 0.0454(14) 0.0411(13) 0.0551(15) -0.0003(11) 0.0030(12) -0.0047(10)
C11 0.0645(17) 0.0440(15) 0.0544(16) 0.0009(11) 0.0000(13) -0.0156(12)
C10 0.0515(15) 0.0508(15) 0.0496(15) -0.0007(11) 0.0027(11) -0.0136(12)
C1 0.0417(14) 0.0641(16) 0.0487(16) -0.0005(12) 0.0035(12) -0.0104(11)
C12 0.0649(17) 0.0407(14) 0.0629(17) -0.0022(12) -0.0054(14) -0.0020(12)
C2 0.0464(15) 0.0629(16) 0.0728(19) 0.0016(14) -0.0003(14) -0.0158(12)
C3 0.0542(17) 0.0574(16) 0.073(2) -0.0064(14) -0.0112(14) -0.0091(12)
C4 0.0632(17) 0.0611(16) 0.0553(16) -0.0084(13) -0.0053(14) -0.0049(13)
C23 0.0637(16) 0.0567(16) 0.0704(18) -0.0111(13) -0.0017(14) -0.0153(12)
C16 0.0608(17) 0.0714(18) 0.0752(19) 0.0020(14) 0.0188(14) -0.0163(13)
C24 0.0704(19) 0.0752(19) 0.081(2) 0.0037(15) -0.0186(16) -0.0007(15)
C15 0.093(2) 0.0557(17) 0.081(2) 0.0094(14) 0.0070(17) -0.0244(15)
C14 0.0642(18) 0.0666(18) 0.089(2) 0.0018(15) 0.0127(15) 0.0106(14)
C25 0.086(2) 0.0513(17) 0.102(2) -0.0090(15) -0.0166(18) 0.0011(14)

loop_
_atom_type_symbol
_atom_type_description
_atom_type_scat_dispersion_real
_atom_type_scat_dispersion_imag
_atom_type_scat_source
C C 0.0033 0.0016 'International Tables Vol C Tables 4.2.6.8 and 6.1.1.4'
H H 0.0000 0.0000 'International Tables Vol C Tables 4.2.6.8 and 6.1.1.4'
O O 0.0106 0.0060 'International Tables Vol C Tables 4.2.6.8 and 6.1.1.4'

loop_
_geom_angle_atom_site_label_1
_geom_angle_atom_site_label_2
_geom_angle_atom_site_label_3
_geom_angle
C1 O1 H001 109.5
C5 C6 C7 122.8(2)
C5 C6 C1 116.6(2)
C1 C6 C7 120.6(2)
C18 C17 C7 119.58(19)
C22 C17 C18 118.21(19)
C22 C17 C7 122.2(2)
C17 C18 C23 122.8(2)
C19 C18 C17 118.2(2)
C19 C18 C23 119.0(2)
C6 C7 C17 112.94(17)
C6 C7 H005 106.1
C6 C7 C8 111.31(17)
C17 C7 H005 106.1
C17 C7 C8 113.67(17)
C8 C7 H005 106.1
C13 C8 C7 120.44(19)
C9 C8 C7 121.23(19)
C9 C8 C13 118.3(2)
C18 C19 H007 118.2
C18 C19 C20 123.5(2)
C20 C19 H007 118.2
C19 C20 C21 118.5(2)
C19 C20 C24 120.1(2)
C21 C20 C24 121.4(2)
C8 C13 C14 122.4(2)
C12 C13 C8 117.9(2)
C12 C13 C14 119.6(2)
C17 C22 H00A 118.4
C17 C22 C21 123.3(2)
C21 C22 H00A 118.4
C6 C5 H00B 119.0
C4 C5 C6 122.0(2)
C4 C5 H00B 119.0
C20 C21 C25 121.8(2)
C22 C21 C20 118.3(2)
C22 C21 C25 119.9(2)
C8 C9 H00D 118.3
C8 C9 C10 123.4(2)
C10 C9 H00D 118.3
C10 C11 C15 121.3(2)
C12 C11 C10 118.3(2)
C12 C11 C15 120.4(2)
C9 C10 C11 118.1(2)
C9 C10 C16 120.5(2)
C11 C10 C16 121.4(2)
O1 C1 C6 117.0(2)
O1 C1 C2 121.3(2)
C2 C1 C6 121.8(2)
C13 C12 H00H 118.0
C11 C12 C13 124.0(2)
C11 C12 H00H 118.0
C1 C2 H00I 119.8
C3 C2 C1 120.3(2)
C3 C2 H00I 119.8
C2 C3 H00J 120.3
C2 C3 C4 119.5(2)
C4 C3 H00J 120.3
C5 C4 H00K 120.1
C3 C4 C5 119.9(2)
C3 C4 H00K 120.1
C18 C23 H00C 109.5
C18 C23 H00E 109.5
C18 C23 H00F 109.5
H00C C23 H00E 109.5
H00C C23 H00F 109.5
H00E C23 H00F 109.5
C10 C16 H00G 109.5
C10 C16 H00L 109.5
C10 C16 H00M 109.5
H00G C16 H00L 109.5
H00G C16 H00M 109.5
H00L C16 H00M 109.5
C20 C24 H00N 109.5
C20 C24 H00O 109.5
C20 C24 H00P 109.5
H00N C24 H00O 109.5
H00N C24 H00P 109.5
H00O C24 H00P 109.5
C11 C15 H00Q 109.5
C11 C15 H00R 109.5
C11 C15 H00S 109.5
H00Q C15 H00R 109.5
H00Q C15 H00S 109.5
H00R C15 H00S 109.5
C13 C14 H00T 109.5
C13 C14 H00U 109.5
C13 C14 H00V 109.5
H00T C14 H00U 109.5
H00T C14 H00V 109.5
H00U C14 H00V 109.5
C21 C25 H00W 109.5
C21 C25 H00X 109.5
C21 C25 H00Y 109.5
H00W C25 H00X 109.5
H00W C25 H00Y 109.5
H00X C25 H00Y 109.5

loop_
_geom_bond_atom_site_label_1
_geom_bond_atom_site_label_2
_geom_bond_distance
O1 H001 0.8200
O1 C1 1.373(3)
C6 C7 1.522(3)
C6 C5 1.388(3)
C6 C1 1.389(3)
C17 C18 1.405(3)
C17 C7 1.531(3)
C17 C22 1.385(3)
C18 C19 1.381(3)
C18 C23 1.506(3)
C7 H005 0.9800
C7 C8 1.532(3)
C8 C13 1.396(3)
C8 C9 1.384(3)
C19 H007 0.9300
C19 C20 1.384(3)
C20 C21 1.394(3)
C20 C24 1.511(3)
C13 C12 1.384(3)
C13 C14 1.508(3)
C22 H00A 0.9300
C22 C21 1.391(3)
C5 H00B 0.9300
C5 C4 1.378(3)
C21 C25 1.506(3)
C9 H00D 0.9300
C9 C10 1.386(3)
C11 C10 1.396(3)
C11 C12 1.374(3)
C11 C15 1.514(3)
C10 C16 1.506(3)
C1 C2 1.377(3)
C12 H00H 0.9300
C2 H00I 0.9300
C2 C3 1.371(3)
C3 H00J 0.9300
C3 C4 1.374(3)
C4 H00K 0.9300
C23 H00C 0.9600
C23 H00E 0.9600
C23 H00F 0.9600
C16 H00G 0.9600
C16 H00L 0.9600
C16 H00M 0.9600
C24 H00N 0.9600
C24 H00O 0.9600
C24 H00P 0.9600
C15 H00Q 0.9600
C15 H00R 0.9600
C15 H00S 0.9600
C14 H00T 0.9600
C14 H00U 0.9600
C14 H00V 0.9600
C25 H00W 0.9600
C25 H00X 0.9600
C25 H00Y 0.9600
